data_7052411
loop_
_publ_author_name
'Alvaro Aballay'
'Eric Clot'
'Odile Eisenstein'
'Maria Teresa Garland'
'Fernando Godoy'
'A. Hugo Klahn'
'Juan Carlos Mu\~noz'
'Beatriz Oelckers'

_publ_section_title
;
 Selectivity in C?Cl bond activation of dichloroarenes by
 photogenerated Cp*Re(CO)2: combined experimental and DFT studies
;
_journal_issue 1
_journal_name_full 'New Journal of Chemistry'
_journal_page_first 226
_journal_paper_doi 10.1039/b410265g
_journal_volume 29
_journal_year 2005
_chemical_formula_sum 'C19 H21 Cl2 O3 Re'
_chemical_formula_weight 554.46
_chemical_name_systematic
;
?
;
_space_group_IT_number 14
_symmetry_cell_setting monoclinic
_symmetry_space_group_name_Hall '-P 2ybc'
_symmetry_space_group_name_H-M 'P 1 21/c 1'
_atom_sites_solution_hydrogens geom
_atom_sites_solution_primary direct
_atom_sites_solution_secondary difmap
_audit_creation_method SHELXL-97
_cell_angle_alpha 90.00
_cell_angle_beta 100.4730(10)
_cell_angle_gamma 90.00
_cell_formula_units_Z 8
_cell_length_a 28.259(3)
_cell_length_b 8.4639(7)
_cell_length_c 16.7535(15)
_cell_measurement_reflns_used 994
_cell_measurement_temperature 297(2)
_cell_measurement_theta_max 53.979
_cell_measurement_theta_min 4.945
_cell_volume 3940.4(6)
_computing_cell_refinement 'Bruker SMART-NT'
_computing_data_collection 'Bruker SMART-NT'
_computing_data_reduction 'Bruker SAINT-NT'
_computing_molecular_graphics 'Bruker SHELXTL-NT'
_computing_publication_material 'Bruker SHELXTL-NT'
_computing_structure_refinement 'SHELXL-97 (Sheldrick, 1997)'
_computing_structure_solution 'SHELXS-97 (Sheldrick, 1990)'
_diffrn_ambient_temperature 297(2)
_diffrn_measured_fraction_theta_full 0.924
_diffrn_measured_fraction_theta_max 0.924
_diffrn_measurement_device_type 'CCD area detector'
_diffrn_measurement_method 'phi and omega scans'
_diffrn_radiation_monochromator graphite
_diffrn_radiation_source 'fine-focus sealed tube'
_diffrn_radiation_type MoK\a
_diffrn_radiation_wavelength 0.71073
_diffrn_reflns_av_R_equivalents 0.0621
_diffrn_reflns_av_sigmaI/netI 0.0575
_diffrn_reflns_limit_h_max 35
_diffrn_reflns_limit_h_min -36
_diffrn_reflns_limit_k_max 11
_diffrn_reflns_limit_k_min -10
_diffrn_reflns_limit_l_max 21
_diffrn_reflns_limit_l_min -21
_diffrn_reflns_number 27851
_diffrn_reflns_theta_full 28.04
_diffrn_reflns_theta_max 28.04
_diffrn_reflns_theta_min 2.20
_exptl_absorpt_coefficient_mu 6.453
_exptl_crystal_colour Orange
_exptl_crystal_density_diffrn 1.869
_exptl_crystal_density_method 'not measured'
_exptl_crystal_F_000 2144
_exptl_crystal_size_max 0.4
_exptl_crystal_size_mid 0.1
_exptl_crystal_size_min 0.1
_refine_diff_density_max 2.024
_refine_diff_density_min -0.902
_refine_diff_density_rms 0.146
_refine_ls_extinction_method none
_refine_ls_goodness_of_fit_ref 0.917
_refine_ls_hydrogen_treatment mixed
_refine_ls_matrix_type full
_refine_ls_number_parameters 463
_refine_ls_number_reflns 8817
_refine_ls_number_restraints 0
_refine_ls_restrained_S_all 0.917
_refine_ls_R_factor_all 0.0649
_refine_ls_R_factor_gt 0.0434
_refine_ls_shift/su_max 0.202
_refine_ls_shift/su_mean 0.009
_refine_ls_structure_factor_coef Fsqd
_refine_ls_weighting_details 'calc w=1/[\s^2^(Fo^2^)+(0.0645P)^2^+2.3540P] where P=(Fo^2^+2Fc^2^)/3'
_refine_ls_weighting_scheme calc
_refine_ls_wR_factor_gt 0.0997
_refine_ls_wR_factor_ref 0.1108
_reflns_number_gt 6677
_reflns_number_total 8817
_reflns_threshold_expression >2sigma(I)
_cod_data_source_file b410265g.txt
_cod_data_source_block hk_reoch1
_cod_depositor_comments
;
The following automatic conversions were performed:
'_symmetry_cell_setting' value 'Monoclinic' changed to 'monoclinic'
according to '/home/saulius/struct/CIF-dictionaries/cif_core.dic'
dictionary named 'cif_core.dic' version 2.4.1 from 2010-06-29.

Automatic conversion script
Id: cif_fix_enum 1527 2010-12-29 10:47:43Z saulius 
;
_cod_original_cell_volume 3940.3(6)
_cod_original_sg_symbol_H-M 'P 2 (1)/c'
_cod_database_code 7052411

loop_
_symmetry_equiv_pos_as_xyz
'x, y, z'
'-x, y+1/2, -z+1/2'
'-x, -y, -z'
'x, -y-1/2, z-1/2'

loop_
_atom_site_label
_atom_site_type_symbol
_atom_site_fract_x
_atom_site_fract_y
_atom_site_fract_z
_atom_site_U_iso_or_equiv
_atom_site_adp_type
_atom_site_occupancy
_atom_site_symmetry_multiplicity
_atom_site_calc_flag
_atom_site_refinement_flags
_atom_site_disorder_assembly
_atom_site_disorder_group
Cl2 Cl 0.48898(8) 0.4756(2) 0.60514(15) 0.0706(6) Uani 1 1 d . . .
Cl4 Cl 0.00950(8) 0.9055(2) 0.61800(15) 0.0746(6) Uani 1 1 d . . .
Re1 Re 0.360262(9) 0.98880(3) 0.650599(16) 0.04022(9) Uani 1 1 d . . .
Re2 Re 0.139975(9) 0.38378(3) 0.722412(15) 0.04194(9) Uani 1 1 d . . .
Cl3 Cl 0.19036(8) 0.3060(3) 0.85298(12) 0.0751(6) Uani 1 1 d . . .
Cl1 Cl 0.31715(8) 1.0732(2) 0.75982(12) 0.0620(5) Uani 1 1 d . . .
O3 O 0.31170(18) 0.8220(7) 0.4789(3) 0.0612(13) Uani 1 1 d . . .
O6 O 0.1775(2) 0.5395(6) 0.5669(3) 0.0608(13) Uani 1 1 d . . .
O1 O 0.4086(3) 0.7893(9) 0.7959(3) 0.091(2) Uani 1 1 d . . .
O5 O 0.2373(2) 0.5546(9) 0.7280(4) 0.0832(19) Uani 1 1 d . . .
C11 C 0.3792(2) 0.7844(8) 0.5827(4) 0.0465(16) Uani 1 1 d . . .
C16 C 0.4210(3) 0.6979(8) 0.6107(4) 0.0491(16) Uani 1 1 d . . .
H16 H 0.4401 0.7251 0.6600 0.059 Uiso 1 1 calc R . .
C4 C 0.4274(2) 1.1191(8) 0.6272(5) 0.0506(17) Uani 1 1 d . . .
O2 O 0.2601(2) 0.8283(8) 0.6144(4) 0.087(2) Uani 1 1 d . . .
C30 C 0.1170(2) 0.5862(7) 0.6439(4) 0.0438(15) Uani 1 1 d . . .
O4 O 0.0959(3) 0.5689(9) 0.8467(4) 0.093(2) Uani 1 1 d . . .
C21 C 0.1423(3) 0.1149(8) 0.7024(4) 0.0485(16) Uani 1 1 d . . .
C35 C 0.0768(3) 0.6781(8) 0.6530(4) 0.0504(17) Uani 1 1 d . . .
H35 H 0.0607 0.6541 0.6951 0.060 Uiso 1 1 calc R . .
C3 C 0.4021(3) 1.2168(8) 0.6745(5) 0.0514(17) Uani 1 1 d . . .
C31 C 0.1393(3) 0.6305(9) 0.5783(4) 0.0537(18) Uani 1 1 d . . .
C5 C 0.3979(3) 1.0962(8) 0.5492(4) 0.0496(17) Uani 1 1 d . . .
C19 C 0.2971(3) 0.8844(8) 0.6258(5) 0.0549(18) Uani 1 1 d . . .
C20 C 0.1431(3) 0.1823(8) 0.6266(4) 0.0501(17) Uani 1 1 d . . .
C24 C 0.0991(3) 0.2690(8) 0.6023(4) 0.0516(18) Uani 1 1 d . . .
C23 C 0.0718(2) 0.2539(8) 0.6657(4) 0.0480(16) Uani 1 1 d . . .
C22 C 0.0985(2) 0.1582(8) 0.7285(4) 0.0457(15) Uani 1 1 d . . .
C38 C 0.2015(3) 0.4922(9) 0.7246(5) 0.0571(19) Uani 1 1 d . . .
C18 C 0.3899(3) 0.8603(10) 0.7407(5) 0.0583(19) Uani 1 1 d . . .
C14 C 0.4083(3) 0.5269(9) 0.4948(5) 0.062(2) Uani 1 1 d . . .
H14 H 0.4178 0.4430 0.4655 0.074 Uiso 1 1 calc R . .
C12 C 0.3521(3) 0.7343(8) 0.5082(4) 0.0508(17) Uani 1 1 d . . .
C13 C 0.3664(3) 0.6098(9) 0.4663(5) 0.0554(19) Uani 1 1 d . . .
H13 H 0.3475 0.5801 0.4173 0.066 Uiso 1 1 calc R . .
C15 C 0.4348(3) 0.5722(8) 0.5666(5) 0.0516(17) Uani 1 1 d . . .
C2 C 0.3565(2) 1.2553(9) 0.6240(5) 0.0522(17) Uani 1 1 d . . .
C26 C 0.1776(3) -0.0063(9) 0.7424(6) 0.067(2) Uani 1 1 d . . .
H26A H 0.1699 -0.1073 0.7172 0.101 Uiso 1 1 calc R . .
H26B H 0.1760 -0.0130 0.7990 0.101 Uiso 1 1 calc R . .
H26C H 0.2096 0.0238 0.7364 0.101 Uiso 1 1 calc R . .
C34 C 0.0601(3) 0.8030(8) 0.6017(5) 0.0578(19) Uani 1 1 d . . .
C1 C 0.3541(3) 1.1810(8) 0.5481(4) 0.0506(17) Uani 1 1 d . . .
C7 C 0.3219(3) 1.3756(9) 0.6457(6) 0.070(2) Uani 1 1 d . . .
H7A H 0.3297 1.4779 0.6271 0.105 Uiso 1 1 calc R . .
H7B H 0.3240 1.3779 0.7036 0.105 Uiso 1 1 calc R . .
H7C H 0.2897 1.3479 0.6203 0.105 Uiso 1 1 calc R . .
C37 C 0.1140(3) 0.5071(9) 0.7995(5) 0.058(2) Uani 1 1 d . . .
C32 C 0.1224(3) 0.7543(10) 0.5284(5) 0.065(2) Uani 1 1 d . . .
H32 H 0.1381 0.7799 0.4860 0.077 Uiso 1 1 calc R . .
C9 C 0.4783(3) 1.0623(10) 0.6517(6) 0.069(2) Uani 1 1 d . . .
H9A H 0.5000 1.1419 0.6391 0.103 Uiso 1 1 calc R . .
H9B H 0.4826 0.9671 0.6226 0.103 Uiso 1 1 calc R . .
H9C H 0.4848 1.0414 0.7089 0.103 Uiso 1 1 calc R . .
C10 C 0.4130(3) 1.0295(10) 0.4767(5) 0.071(2) Uani 1 1 d . . .
H10A H 0.3852 0.9971 0.4385 0.106 Uiso 1 1 calc R . .
H10B H 0.4335 0.9398 0.4921 0.106 Uiso 1 1 calc R . .
H10C H 0.4304 1.1080 0.4523 0.106 Uiso 1 1 calc R . .
C27 C 0.0822(3) 0.0961(10) 0.8022(5) 0.064(2) Uani 1 1 d . . .
H27A H 0.0555 0.1577 0.8128 0.096 Uiso 1 1 calc R . .
H27B H 0.1081 0.1028 0.8479 0.096 Uiso 1 1 calc R . .
H27C H 0.0724 -0.0121 0.7935 0.096 Uiso 1 1 calc R . .
C6 C 0.3143(3) 1.2040(11) 0.4757(5) 0.073(2) Uani 1 1 d . . .
H6A H 0.2859 1.2415 0.4937 0.110 Uiso 1 1 calc R . .
H6B H 0.3074 1.1051 0.4480 0.110 Uiso 1 1 calc R . .
H6C H 0.3242 1.2799 0.4395 0.110 Uiso 1 1 calc R . .
C8 C 0.4204(3) 1.2823(10) 0.7559(5) 0.069(2) Uani 1 1 d . . .
H8A H 0.4494 1.2284 0.7795 0.103 Uiso 1 1 calc R . .
H8B H 0.3967 1.2681 0.7897 0.103 Uiso 1 1 calc R . .
H8C H 0.4269 1.3929 0.7513 0.103 Uiso 1 1 calc R . .
C36 C 0.1987(3) 0.5692(11) 0.4975(5) 0.075(2) Uani 1 1 d . . .
H36A H 0.1752 0.5519 0.4491 0.112 Uiso 1 1 calc R . .
H36B H 0.2254 0.4991 0.4978 0.112 Uiso 1 1 calc R . .
H36C H 0.2097 0.6766 0.4986 0.112 Uiso 1 1 calc R . .
C33 C 0.0827(3) 0.8424(10) 0.5388(5) 0.070(2) Uani 1 1 d . . .
H33 H 0.0716 0.9256 0.5041 0.083 Uiso 1 1 calc R . .
C25 C 0.1805(3) 0.1548(11) 0.5757(5) 0.074(2) Uani 1 1 d . . .
H25A H 0.2112 0.1897 0.6046 0.111 Uiso 1 1 calc R . .
H25B H 0.1723 0.2128 0.5259 0.111 Uiso 1 1 calc R . .
H25C H 0.1821 0.0441 0.5639 0.111 Uiso 1 1 calc R . .
C28 C 0.0213(3) 0.3135(10) 0.6618(6) 0.071(2) Uani 1 1 d . . .
H28A H -0.0011 0.2382 0.6335 0.106 Uiso 1 1 calc R . .
H28B H 0.0175 0.4126 0.6335 0.106 Uiso 1 1 calc R . .
H28C H 0.0152 0.3277 0.7158 0.106 Uiso 1 1 calc R . .
C29 C 0.0808(4) 0.3341(11) 0.5202(5) 0.079(3) Uani 1 1 d . . .
H29A H 0.1071 0.3479 0.4918 0.118 Uiso 1 1 calc R . .
H29B H 0.0657 0.4343 0.5252 0.118 Uiso 1 1 calc R . .
H29C H 0.0578 0.2623 0.4906 0.118 Uiso 1 1 calc R . .
C17 C 0.2859(3) 0.7849(13) 0.3999(5) 0.083(3) Uani 1 1 d . . .
H17A H 0.3065 0.7994 0.3608 0.124 Uiso 1 1 calc R . .
H17B H 0.2585 0.8533 0.3869 0.124 Uiso 1 1 calc R . .
H17C H 0.2753 0.6770 0.3987 0.124 Uiso 1 1 calc R . .

loop_
_atom_site_aniso_label
_atom_site_aniso_U_11
_atom_site_aniso_U_22
_atom_site_aniso_U_33
_atom_site_aniso_U_23
_atom_site_aniso_U_13
_atom_site_aniso_U_12
Cl2 0.0715(13) 0.0619(12) 0.0805(15) 0.0044(10) 0.0192(11) 0.0191(10)
Cl4 0.0692(13) 0.0549(12) 0.0895(16) -0.0037(10) -0.0131(11) 0.0043(10)
Re1 0.03980(15) 0.04181(16) 0.03786(16) 0.00205(10) 0.00387(11) 0.00049(11)
Re2 0.04570(16) 0.04701(17) 0.03103(15) -0.00337(10) 0.00143(11) -0.00555(11)
Cl3 0.0816(14) 0.0865(15) 0.0462(11) 0.0068(10) -0.0180(10) -0.0082(12)
Cl1 0.0700(12) 0.0657(12) 0.0549(11) -0.0007(9) 0.0236(10) 0.0062(10)
O3 0.060(3) 0.076(3) 0.041(3) -0.002(2) -0.010(2) 0.003(3)
O6 0.069(3) 0.070(3) 0.047(3) -0.001(3) 0.019(3) -0.010(3)
O1 0.113(5) 0.116(5) 0.042(3) 0.026(3) 0.011(3) 0.045(4)
O5 0.057(4) 0.115(5) 0.074(4) -0.007(4) 0.001(3) -0.035(4)
C11 0.052(4) 0.049(4) 0.040(4) 0.004(3) 0.013(3) -0.006(3)
C16 0.062(4) 0.044(4) 0.042(4) 0.002(3) 0.012(3) -0.002(3)
C4 0.039(3) 0.042(4) 0.069(5) -0.002(3) 0.004(3) -0.003(3)
O2 0.058(4) 0.101(5) 0.105(5) -0.025(4) 0.023(3) -0.030(3)
C30 0.052(4) 0.038(3) 0.036(4) 0.001(3) -0.006(3) -0.011(3)
O4 0.107(5) 0.127(6) 0.051(4) -0.025(4) 0.026(4) 0.024(5)
C21 0.052(4) 0.043(4) 0.049(4) 0.003(3) 0.006(3) -0.004(3)
C35 0.059(4) 0.041(4) 0.049(4) 0.001(3) 0.002(3) -0.013(3)
C3 0.055(4) 0.040(4) 0.058(4) -0.001(3) 0.009(3) -0.007(3)
C31 0.065(5) 0.053(4) 0.040(4) -0.003(3) 0.000(3) -0.007(4)
C5 0.053(4) 0.050(4) 0.047(4) 0.007(3) 0.012(3) -0.006(3)
C19 0.053(4) 0.049(4) 0.063(5) -0.007(3) 0.012(4) -0.005(3)
C20 0.061(4) 0.042(4) 0.051(4) -0.009(3) 0.020(4) -0.009(3)
C24 0.074(5) 0.041(4) 0.036(4) -0.010(3) 0.000(3) -0.023(4)
C23 0.040(3) 0.053(4) 0.046(4) -0.008(3) -0.005(3) -0.010(3)
C22 0.048(4) 0.049(4) 0.040(4) 0.001(3) 0.009(3) -0.004(3)
C38 0.065(5) 0.066(5) 0.038(4) -0.009(3) 0.002(4) -0.004(4)
C18 0.059(5) 0.068(5) 0.051(5) 0.001(4) 0.019(4) 0.007(4)
C14 0.083(6) 0.048(4) 0.060(5) -0.009(4) 0.026(5) -0.006(4)
C12 0.054(4) 0.050(4) 0.048(4) 0.000(3) 0.008(3) -0.007(3)
C13 0.059(4) 0.059(5) 0.048(4) -0.006(3) 0.009(4) -0.014(4)
C15 0.052(4) 0.044(4) 0.060(5) -0.002(3) 0.013(4) 0.001(3)
C2 0.037(3) 0.057(4) 0.062(5) 0.001(4) 0.008(3) 0.003(3)
C26 0.062(5) 0.061(5) 0.080(6) 0.003(4) 0.013(4) 0.009(4)
C34 0.060(5) 0.043(4) 0.063(5) -0.004(3) -0.007(4) -0.009(3)
C1 0.053(4) 0.045(4) 0.050(4) 0.012(3) 0.003(3) -0.011(3)
C7 0.063(5) 0.051(5) 0.097(7) 0.009(4) 0.019(5) 0.023(4)
C37 0.065(5) 0.070(5) 0.035(4) -0.008(3) 0.000(4) -0.004(4)
C32 0.082(6) 0.065(5) 0.046(4) 0.006(4) 0.009(4) -0.015(5)
C9 0.043(4) 0.068(5) 0.093(7) 0.006(5) 0.009(4) 0.000(4)
C10 0.086(6) 0.073(6) 0.060(5) 0.009(4) 0.033(5) -0.009(5)
C27 0.066(5) 0.071(5) 0.056(5) 0.013(4) 0.011(4) -0.006(4)
C6 0.066(5) 0.072(5) 0.071(6) 0.024(4) -0.016(4) -0.004(4)
C8 0.073(5) 0.063(5) 0.063(5) -0.018(4) -0.005(4) -0.014(4)
C36 0.093(7) 0.084(6) 0.051(5) -0.007(4) 0.026(5) -0.023(5)
C33 0.078(6) 0.060(5) 0.060(5) 0.016(4) -0.016(4) -0.007(4)
C25 0.092(6) 0.073(5) 0.067(6) -0.013(4) 0.042(5) -0.014(5)
C28 0.054(5) 0.056(5) 0.095(7) -0.002(4) -0.006(4) -0.002(4)
C29 0.110(7) 0.074(6) 0.040(4) 0.000(4) -0.019(5) -0.022(5)
C17 0.065(5) 0.131(9) 0.045(5) -0.003(5) -0.009(4) -0.003(6)

loop_
_atom_type_symbol
_atom_type_description
_atom_type_scat_dispersion_real
_atom_type_scat_dispersion_imag
_atom_type_scat_source
C C 0.0033 0.0016 'International Tables Vol C Tables 4.2.6.8 and 6.1.1.4'
H H 0.0000 0.0000 'International Tables Vol C Tables 4.2.6.8 and 6.1.1.4'
O O 0.0106 0.0060 'International Tables Vol C Tables 4.2.6.8 and 6.1.1.4'
Cl Cl 0.1484 0.1585 'International Tables Vol C Tables 4.2.6.8 and 6.1.1.4'
Re Re -1.0185 7.2310 'International Tables Vol C Tables 4.2.6.8 and 6.1.1.4'

loop_
_geom_angle_atom_site_label_1
_geom_angle_atom_site_label_2
_geom_angle_atom_site_label_3
_geom_angle
_geom_angle_site_symmetry_1
_geom_angle_site_symmetry_3
_geom_angle_publ_flag
C18 Re1 C19 99.3(3) . . ?
C18 Re1 C11 81.2(3) . . ?
C19 Re1 C11 80.4(3) . . ?
C18 Re1 C3 101.8(3) . . ?
C19 Re1 C3 147.8(3) . . ?
C11 Re1 C3 126.7(3) . . ?
C18 Re1 C4 98.6(3) . . ?
C19 Re1 C4 158.2(3) . . ?
C11 Re1 C4 90.2(2) . . ?
C3 Re1 C4 36.5(2) . . ?
C18 Re1 C2 134.8(3) . . ?
C19 Re1 C2 113.1(3) . . ?
C11 Re1 C2 133.0(2) . . ?
C3 Re1 C2 36.9(2) . . ?
C4 Re1 C2 60.3(2) . . ?
C18 Re1 C1 158.2(3) . . ?
C19 Re1 C1 102.3(3) . . ?
C11 Re1 C1 99.2(3) . . ?
C3 Re1 C1 60.4(3) . . ?
C4 Re1 C1 59.6(3) . . ?
C2 Re1 C1 35.3(3) . . ?
C18 Re1 C5 126.6(3) . . ?
C19 Re1 C5 122.3(3) . . ?
C11 Re1 C5 75.2(2) . . ?
C3 Re1 C5 60.4(3) . . ?
C4 Re1 C5 35.9(3) . . ?
C2 Re1 C5 59.3(3) . . ?
C1 Re1 C5 35.4(2) . . ?
C18 Re1 Cl1 77.7(2) . . ?
C19 Re1 Cl1 74.7(2) . . ?
C11 Re1 Cl1 144.07(17) . . ?
C3 Re1 Cl1 86.24(19) . . ?
C4 Re1 Cl1 121.41(19) . . ?
C2 Re1 Cl1 81.31(19) . . ?
C1 Re1 Cl1 111.0(2) . . ?
C5 Re1 Cl1 140.43(19) . . ?
C37 Re2 C38 100.4(3) . . ?
C37 Re2 C30 82.5(3) . . ?
C38 Re2 C30 79.0(3) . . ?
C37 Re2 C22 99.6(3) . . ?
C38 Re2 C22 149.7(3) . . ?
C30 Re2 C22 126.3(2) . . ?
C37 Re2 C23 98.5(3) . . ?
C38 Re2 C23 156.4(3) . . ?
C30 Re2 C23 89.5(2) . . ?
C22 Re2 C23 36.9(2) . . ?
C37 Re2 C21 131.6(3) . . ?
C38 Re2 C21 114.6(3) . . ?
C30 Re2 C21 134.5(2) . . ?
C22 Re2 C21 36.7(2) . . ?
C23 Re2 C21 60.4(2) . . ?
C37 Re2 C24 128.2(3) . . ?
C38 Re2 C24 120.5(3) . . ?
C30 Re2 C24 76.2(2) . . ?
C22 Re2 C24 60.5(2) . . ?
C23 Re2 C24 36.0(2) . . ?
C21 Re2 C24 59.2(3) . . ?
C37 Re2 C20 157.6(3) . . ?
C38 Re2 C20 102.0(3) . . ?
C30 Re2 C20 101.6(3) . . ?
C22 Re2 C20 60.1(2) . . ?
C23 Re2 C20 59.9(2) . . ?
C21 Re2 C20 34.9(2) . . ?
C24 Re2 C20 35.6(3) . . ?
C37 Re2 Cl3 77.1(2) . . ?
C38 Re2 Cl3 75.0(2) . . ?
C30 Re2 Cl3 143.26(17) . . ?
C22 Re2 Cl3 87.42(18) . . ?
C23 Re2 Cl3 123.35(19) . . ?
C21 Re2 Cl3 80.70(19) . . ?
C24 Re2 Cl3 139.88(19) . . ?
C20 Re2 Cl3 108.9(2) . . ?
C12 O3 C17 117.6(6) . . ?
C31 O6 C36 118.3(7) . . ?
C12 C11 C16 115.5(6) . . ?
C12 C11 Re1 123.7(5) . . ?
C16 C11 Re1 120.8(5) . . ?
C11 C16 C15 121.7(7) . . ?
C3 C4 C5 108.6(6) . . ?
C3 C4 C9 125.9(7) . . ?
C5 C4 C9 125.2(7) . . ?
C3 C4 Re1 70.7(4) . . ?
C5 C4 Re1 74.2(4) . . ?
C9 C4 Re1 125.5(5) . . ?
C31 C30 C35 114.8(6) . . ?
C31 C30 Re2 123.4(5) . . ?
C35 C30 Re2 121.7(5) . . ?
C20 C21 C22 109.3(6) . . ?
C20 C21 C26 124.4(7) . . ?
C22 C21 C26 125.5(7) . . ?
C20 C21 Re2 74.6(4) . . ?
C22 C21 Re2 69.7(4) . . ?
C26 C21 Re2 130.1(5) . . ?
C34 C35 C30 122.9(7) . . ?
C4 C3 C2 106.8(6) . . ?
C4 C3 C8 127.3(7) . . ?
C2 C3 C8 125.6(7) . . ?
C4 C3 Re1 72.8(4) . . ?
C2 C3 Re1 72.9(4) . . ?
C8 C3 Re1 124.7(5) . . ?
O6 C31 C32 122.8(7) . . ?
O6 C31 C30 115.7(6) . . ?
C32 C31 C30 121.4(8) . . ?
C1 C5 C4 107.7(6) . . ?
C1 C5 C10 124.3(7) . . ?
C4 C5 C10 126.6(7) . . ?
C1 C5 Re1 72.4(4) . . ?
C4 C5 Re1 69.9(4) . . ?
C10 C5 Re1 133.4(5) . . ?
O2 C19 Re1 176.8(7) . . ?
C21 C20 C24 108.0(6) . . ?
C21 C20 C25 125.9(7) . . ?
C24 C20 C25 125.8(7) . . ?
C21 C20 Re2 70.5(4) . . ?
C24 C20 Re2 71.7(4) . . ?
C25 C20 Re2 128.4(5) . . ?
C20 C24 C23 107.5(6) . . ?
C20 C24 C29 126.1(7) . . ?
C23 C24 C29 125.3(8) . . ?
C20 C24 Re2 72.7(4) . . ?
C23 C24 Re2 69.3(3) . . ?
C29 C24 Re2 132.6(5) . . ?
C22 C23 C24 108.3(6) . . ?
C22 C23 C28 126.3(7) . . ?
C24 C23 C28 125.1(7) . . ?
C22 C23 Re2 70.9(4) . . ?
C24 C23 Re2 74.7(4) . . ?
C28 C23 Re2 125.6(5) . . ?
C23 C22 C21 106.9(6) . . ?
C23 C22 C27 127.4(6) . . ?
C21 C22 C27 125.3(7) . . ?
C23 C22 Re2 72.3(4) . . ?
C21 C22 Re2 73.6(4) . . ?
C27 C22 Re2 125.3(5) . . ?
O5 C38 Re2 178.2(7) . . ?
O1 C18 Re1 177.1(8) . . ?
C15 C14 C13 117.6(7) . . ?
C13 C12 O3 122.5(7) . . ?
C13 C12 C11 121.6(7) . . ?
O3 C12 C11 115.9(6) . . ?
C12 C13 C14 121.9(7) . . ?
C14 C15 C16 121.7(7) . . ?
C14 C15 Cl2 120.1(6) . . ?
C16 C15 Cl2 118.2(6) . . ?
C1 C2 C3 108.7(6) . . ?
C1 C2 C7 126.5(7) . . ?
C3 C2 C7 124.2(7) . . ?
C1 C2 Re1 74.3(4) . . ?
C3 C2 Re1 70.1(4) . . ?
C7 C2 Re1 128.9(5) . . ?
C33 C34 C35 120.6(8) . . ?
C33 C34 Cl4 120.8(6) . . ?
C35 C34 Cl4 118.6(6) . . ?
C2 C1 C5 108.3(6) . . ?
C2 C1 C6 125.0(7) . . ?
C5 C1 C6 126.4(7) . . ?
C2 C1 Re1 70.4(4) . . ?
C5 C1 Re1 72.1(4) . . ?
C6 C1 Re1 128.5(5) . . ?
O4 C37 Re2 173.5(8) . . ?
C31 C32 C33 122.4(8) . . ?
C34 C33 C32 117.8(7) . . ?

loop_
_geom_bond_atom_site_label_1
_geom_bond_atom_site_label_2
_geom_bond_distance
_geom_bond_site_symmetry_2
_geom_bond_publ_flag
Cl2 C15 1.751(8) . ?
Cl4 C34 1.737(8) . ?
Re1 C18 1.925(8) . ?
Re1 C19 1.968(8) . ?
Re1 C11 2.189(7) . ?
Re1 C3 2.261(7) . ?
Re1 C4 2.289(7) . ?
Re1 C2 2.298(7) . ?
Re1 C1 2.348(7) . ?
Re1 C5 2.344(7) . ?
Re1 Cl1 2.4804(19) . ?
Re2 C37 1.908(8) . ?
Re2 C38 1.960(9) . ?
Re2 C30 2.185(6) . ?
Re2 C22 2.252(7) . ?
Re2 C23 2.271(6) . ?
Re2 C21 2.303(7) . ?
Re2 C24 2.342(6) . ?
Re2 C20 2.355(7) . ?
Re2 Cl3 2.4723(19) . ?
O3 C12 1.376(9) . ?
O3 C17 1.426(9) . ?
O6 C31 1.366(9) . ?
O6 C36 1.424(9) . ?
O1 C18 1.148(9) . ?
O5 C38 1.133(9) . ?
C11 C12 1.406(10) . ?
C11 C16 1.397(10) . ?
C16 C15 1.390(10) . ?
C4 C3 1.425(10) . ?
C4 C5 1.429(10) . ?
C4 C9 1.501(10) . ?
O2 C19 1.131(9) . ?
C30 C31 1.414(10) . ?
C30 C35 1.407(10) . ?
O4 C37 1.145(9) . ?
C21 C20 1.397(10) . ?
C21 C22 1.433(9) . ?
C21 C26 1.501(10) . ?
C35 C34 1.389(10) . ?
C3 C2 1.445(10) . ?
C3 C8 1.474(10) . ?
C31 C32 1.372(10) . ?
C5 C1 1.427(10) . ?
C5 C10 1.472(11) . ?
C20 C24 1.438(10) . ?
C20 C25 1.491(10) . ?
C24 C23 1.427(10) . ?
C24 C29 1.484(10) . ?
C23 C22 1.430(9) . ?
C23 C28 1.504(10) . ?
C22 C27 1.491(9) . ?
C14 C15 1.353(11) . ?
C14 C13 1.383(11) . ?
C12 C13 1.367(10) . ?
C2 C1 1.409(10) . ?
C2 C7 1.503(10) . ?
C34 C33 1.368(11) . ?
C1 C6 1.509(10) . ?
C32 C33 1.385(12) . ?
